data_4506103
loop_
_publ_author_name
'Zhu, Yan'
'Luo, Feng'
'Song, Yu-mei'
'Feng, Xue-feng'
'Luo, Ming-biao'
'Liao, Zhen-wei'
'Sun, Gong-ming'
'Tian, Xiao-zhao'
'Yuan, Zi-Jun'

_publ_section_title
;
 The First One-Pot Synthesis of Multinuclear 3d-4f Metal--Organic
 Compounds Involving a Polytopic N,O-Donor Ligand Formed in Situ
;
_journal_issue 5
_journal_name_full 'Crystal Growth &amp; Design'
_journal_page_first 2158
_journal_paper_doi 10.1021/cg3002509
_journal_volume 12
_journal_year 2012
_chemical_formula_sum 'C120 H84 Co4 N12 O14 Sm2'
_chemical_formula_weight 2454.41
_chemical_name_systematic
; 
 ? 
;
_space_group_IT_number 176
_symmetry_cell_setting hexagonal
_symmetry_space_group_name_Hall '-P 6c'
_symmetry_space_group_name_H-M 'P 63/m'
_atom_sites_solution_hydrogens geom
_atom_sites_solution_primary direct
_atom_sites_solution_secondary difmap
_audit_creation_method SHELXL-97
_cell_angle_alpha 90.00
_cell_angle_beta 90.00
_cell_angle_gamma 120.00
_cell_formula_units_Z 1
_cell_length_a 13.3608(4)
_cell_length_b 13.3608(4)
_cell_length_c 18.6145(15)
_cell_measurement_reflns_used 1269
_cell_measurement_temperature 296(2)
_cell_measurement_theta_max 16.35
_cell_measurement_theta_min 3.05
_cell_volume 2877.7(3)
_computing_cell_refinement 'Bruker SMART'
_computing_data_collection 'Bruker SMART'
_computing_data_reduction 'Bruker SAINT'
_computing_molecular_graphics 'Bruker SHELXTL'
_computing_publication_material 'Bruker SHELXTL'
_computing_structure_refinement 'SHELXL-97 (Sheldrick, 1997)'
_computing_structure_solution 'SHELXS-97 (Sheldrick, 1990)'
_diffrn_ambient_temperature 296(2)
_diffrn_measured_fraction_theta_full 1.000
_diffrn_measured_fraction_theta_max 1.000
_diffrn_measurement_device_type 'CCD area detector'
_diffrn_measurement_method 'phi and omega scans'
_diffrn_radiation_monochromator graphite
_diffrn_radiation_source 'fine-focus sealed tube'
_diffrn_radiation_type MoK\a
_diffrn_radiation_wavelength 0.71073
_diffrn_reflns_av_R_equivalents 0.0883
_diffrn_reflns_av_sigmaI/netI 0.0551
_diffrn_reflns_limit_h_max 15
_diffrn_reflns_limit_h_min -11
_diffrn_reflns_limit_k_max 15
_diffrn_reflns_limit_k_min -15
_diffrn_reflns_limit_l_max 21
_diffrn_reflns_limit_l_min -22
_diffrn_reflns_number 14144
_diffrn_reflns_theta_full 25.00
_diffrn_reflns_theta_max 25.00
_diffrn_reflns_theta_min 1.76
_exptl_absorpt_coefficient_mu 1.632
_exptl_absorpt_correction_T_max 0.8538
_exptl_absorpt_correction_T_min 0.7919
_exptl_absorpt_correction_type none
_exptl_crystal_density_diffrn 1.416
_exptl_crystal_density_meas 0
_exptl_crystal_density_method 'not measured'
_exptl_crystal_F_000 1232
_exptl_crystal_size_max 0.15
_exptl_crystal_size_mid 0.15
_exptl_crystal_size_min 0.10
_refine_diff_density_max 1.629
_refine_diff_density_min -1.389
_refine_diff_density_rms 0.258
_refine_ls_extinction_coef 0.023(7)
_refine_ls_extinction_expression Fc^*^=kFc[1+0.001xFc^2^\l^3^/sin(2\q)]^-1/4^
_refine_ls_extinction_method SHELXL
_refine_ls_goodness_of_fit_ref 1.569
_refine_ls_hydrogen_treatment mixed
_refine_ls_matrix_type full
_refine_ls_number_parameters 128
_refine_ls_number_reflns 1753
_refine_ls_number_restraints 6
_refine_ls_restrained_S_all 1.569
_refine_ls_R_factor_all 0.2134
_refine_ls_R_factor_gt 0.1598
_refine_ls_shift/su_max 1.640
_refine_ls_shift/su_mean 0.035
_refine_ls_structure_factor_coef Fsqd
_refine_ls_weighting_details 'calc w=1/[\s^2^(Fo^2^)+(0.2000P)^2^+0.0000P] where P=(Fo^2^+2Fc^2^)/3'
_refine_ls_weighting_scheme calc
_refine_ls_wR_factor_gt 0.4232
_refine_ls_wR_factor_ref 0.4535
_reflns_number_gt 1071
_reflns_number_total 1753
_reflns_threshold_expression >2sigma(I)
_cod_data_source_file cg3002509_si_002.cif
_cod_data_source_block 15
_cod_depositor_comments
;
The following automatic conversions were performed:

'_symmetry_cell_setting' value 'Hexagonal' changed to 'hexagonal'
according to /home/saulius/struct/CIF-dictionaries/cif_core.dic
dictionary named 'cif_core.dic' version 2.4.1 from 2010-06-29.

Automatic conversion script
Id: cif_fix_values 1715 2011-07-08 13:25:40Z adriana 
;
_cod_original_sg_symbol_H-M P6(3)/m
_cod_database_code 4506103

loop_
_symmetry_equiv_pos_as_xyz
'x, y, z'
'-y, x-y, z'
'-x+y, -x, z'
'-x, -y, z+1/2'
'y, -x+y, z+1/2'
'x-y, x, z+1/2'
'-x, -y, -z'
'y, -x+y, -z'
'x-y, x, -z'
'x, y, -z-1/2'
'-y, x-y, -z-1/2'
'-x+y, -x, -z-1/2'

loop_
_atom_site_label
_atom_site_type_symbol
_atom_site_fract_x
_atom_site_fract_y
_atom_site_fract_z
_atom_site_U_iso_or_equiv
_atom_site_adp_type
_atom_site_occupancy
_atom_site_symmetry_multiplicity
_atom_site_calc_flag
_atom_site_refinement_flags
Sm1 Sm 0.6667 0.3333 0.2500 0.1030(14) Uani 1 6 d S
Co1 Co 0.6667 0.3333 0.41344(17) 0.0711(13) Uani 1 3 d S
O1 O 0.7044(9) 0.4648(9) 0.3389(5) 0.081(3) Uani 1 1 d .
C4 C 0.8337(14) 0.6758(17) 0.3185(10) 0.097(6) Uani 1 1 d .
N1 N 0.8042(11) 0.4689(14) 0.4643(8) 0.096(4) Uani 1 1 d .
C2 C 0.7940(17) 0.5664(17) 0.3570(10) 0.087(5) Uani 1 1 d .
C5 C 0.9185(16) 0.7672(14) 0.3472(10) 0.095(5) Uani 1 1 d .
H5 H 0.9409 0.8351 0.3217 0.115 Uiso 1 1 calc R
C3 C 0.8498(13) 0.5705(16) 0.4208(9) 0.081(5) Uani 1 1 d .
C7 C 0.9455(16) 0.679(2) 0.4495(11) 0.110(7) Uani 1 1 d .
C6 C 0.9801(13) 0.7811(14) 0.4076(12) 0.099(6) Uani 1 1 d .
H6 H 1.0413 0.8526 0.4212 0.118 Uiso 1 1 calc R
C11 C 0.759(3) 0.665(3) 0.2500 0.118(10) Uani 1 2 d S
H11 H 0.69(3) 0.59(3) 0(141) 0.141 Uiso 1 2 calc S
C9 C 0.957(2) 0.585(3) 0.5524(14) 0.144(10) Uani 1 1 d .
H9 H 0.9990 0.5950 0.5943 0.173 Uiso 1 1 calc R
C8 C 0.854(2) 0.463(2) 0.5270(12) 0.137(8) Uani 1 1 d .
H8 H 0.8298 0.3951 0.5524 0.165 Uiso 1 1 calc R
C10 C 0.9772(17) 0.6673(18) 0.5100(15) 0.120(8) Uani 1 1 d .
H10 H 1.0303 0.7384 0.5297 0.144 Uiso 1 1 calc R
C12 C 0.726(2) 0.759(2) 0.2500 0.135(11) Uani 1 2 d S
H12A H 0.6995 0.7645 0.2030 0.203 Uiso 0.50 1 calc PR
H12B H 0.7923 0.8316 0.2626 0.203 Uiso 0.50 1 calc PR
H12C H 0.6656 0.7400 0.2844 0.203 Uiso 0.50 1 calc PR
O2 O 0.518(2) 0.410(2) 0.2500 0.041(7) Uani 0.33 2 d SPU

loop_
_atom_site_aniso_label
_atom_site_aniso_U_11
_atom_site_aniso_U_22
_atom_site_aniso_U_33
_atom_site_aniso_U_23
_atom_site_aniso_U_13
_atom_site_aniso_U_12
Sm1 0.1328(19) 0.1328(19) 0.0434(14) 0.000 0.000 0.0664(9)
Co1 0.0815(18) 0.0815(18) 0.0503(19) 0.000 0.000 0.0408(9)
O1 0.083(8) 0.072(7) 0.077(7) -0.002(5) 0.008(5) 0.031(6)
C4 0.071(11) 0.119(17) 0.081(11) -0.007(10) 0.006(8) 0.034(11)
N1 0.090(10) 0.129(12) 0.084(10) -0.012(9) -0.019(8) 0.066(9)
C2 0.103(13) 0.108(14) 0.093(11) -0.005(10) 0.009(10) 0.084(13)
C5 0.099(13) 0.055(9) 0.095(12) -0.023(8) -0.010(10) 0.010(9)
C3 0.058(9) 0.110(13) 0.078(10) -0.022(10) -0.007(8) 0.045(9)
C7 0.086(13) 0.154(19) 0.117(15) 0.057(14) 0.013(11) 0.079(14)
C6 0.045(8) 0.074(11) 0.149(17) -0.028(11) -0.008(10) 0.009(8)
C11 0.18(3) 0.16(3) 0.067(15) 0.000 0.000 0.13(2)
C9 0.141(19) 0.18(2) 0.15(2) -0.087(18) -0.084(16) 0.106(19)
C8 0.18(2) 0.16(2) 0.124(17) -0.016(15) -0.025(16) 0.132(19)
C10 0.097(14) 0.119(16) 0.20(3) 0.025(17) 0.024(15) 0.094(14)
C12 0.11(2) 0.065(16) 0.22(3) 0.000 0.000 0.032(15)
O2 0.051(10) 0.040(10) 0.053(11) 0.000 0.000 0.040(8)

loop_
_atom_type_symbol
_atom_type_description
_atom_type_scat_dispersion_real
_atom_type_scat_dispersion_imag
_atom_type_scat_source
C C 0.0033 0.0016 'International Tables Vol C Tables 4.2.6.8 and 6.1.1.4'
H H 0.0000 0.0000 'International Tables Vol C Tables 4.2.6.8 and 6.1.1.4'
N N 0.0061 0.0033 'International Tables Vol C Tables 4.2.6.8 and 6.1.1.4'
O O 0.0106 0.0060 'International Tables Vol C Tables 4.2.6.8 and 6.1.1.4'
Co Co 0.3494 0.9721 'International Tables Vol C Tables 4.2.6.8 and 6.1.1.4'
Sm Sm -0.1638 3.4418 'International Tables Vol C Tables 4.2.6.8 and 6.1.1.4'

loop_
_geom_angle_atom_site_label_1
_geom_angle_atom_site_label_2
_geom_angle_atom_site_label_3
_geom_angle
_geom_angle_site_symmetry_1
_geom_angle_site_symmetry_3
O1 Sm1 O1 93.1(5) 3_665 12_666
O1 Sm1 O1 139.79(19) 3_665 11_656
O1 Sm1 O1 73.1(4) 12_666 11_656
O1 Sm1 O1 73.1(4) 3_665 2_655
O1 Sm1 O1 139.79(19) 12_666 2_655
O1 Sm1 O1 93.1(5) 11_656 2_655
O1 Sm1 O1 73.1(4) 3_665 .
O1 Sm1 O1 139.79(19) 12_666 .
O1 Sm1 O1 139.79(19) 11_656 .
O1 Sm1 O1 73.1(4) 2_655 .
O1 Sm1 O1 139.79(19) 3_665 10_556
O1 Sm1 O1 73.1(4) 12_666 10_556
O1 Sm1 O1 73.1(4) 11_656 10_556
O1 Sm1 O1 139.79(19) 2_655 10_556
O1 Sm1 O1 93.1(5) . 10_556
O1 Sm1 O2 72.1(5) 3_665 2_655
O1 Sm1 O2 72.1(5) 12_666 2_655
O1 Sm1 O2 67.7(5) 11_656 2_655
O1 Sm1 O2 67.7(5) 2_655 2_655
O1 Sm1 O2 133.3(2) . 2_655
O1 Sm1 O2 133.3(2) 10_556 2_655
O1 Sm1 O2 67.7(5) 3_665 3_665
O1 Sm1 O2 67.7(5) 12_666 3_665
O1 Sm1 O2 133.3(2) 11_656 3_665
O1 Sm1 O2 133.3(2) 2_655 3_665
O1 Sm1 O2 72.1(5) . 3_665
O1 Sm1 O2 72.1(5) 10_556 3_665
O2 Sm1 O2 120.000(1) 2_655 3_665
O1 Sm1 O2 133.3(2) 3_665 .
O1 Sm1 O2 133.3(2) 12_666 .
O1 Sm1 O2 72.1(5) 11_656 .
O1 Sm1 O2 72.1(5) 2_655 .
O1 Sm1 O2 67.7(5) . .
O1 Sm1 O2 67.7(5) 10_556 .
O2 Sm1 O2 120.000(6) 2_655 .
O2 Sm1 O2 120.000(5) 3_665 .
O1 Sm1 Co1 136.6(2) 3_665 10_556
O1 Sm1 Co1 43.4(2) 12_666 10_556
O1 Sm1 Co1 43.4(2) 11_656 10_556
O1 Sm1 Co1 136.6(2) 2_655 10_556
O1 Sm1 Co1 136.6(2) . 10_556
O1 Sm1 Co1 43.4(2) 10_556 10_556
O2 Sm1 Co1 90.000(1) 2_655 10_556
O2 Sm1 Co1 90.000(1) 3_665 10_556
O2 Sm1 Co1 90.0 . 10_556
O1 Sm1 Co1 43.4(2) 3_665 .
O1 Sm1 Co1 136.6(2) 12_666 .
O1 Sm1 Co1 136.6(2) 11_656 .
O1 Sm1 Co1 43.4(2) 2_655 .
O1 Sm1 Co1 43.4(2) . .
O1 Sm1 Co1 136.6(2) 10_556 .
O2 Sm1 Co1 90.000(1) 2_655 .
O2 Sm1 Co1 90.000(1) 3_665 .
O2 Sm1 Co1 90.0 . .
Co1 Sm1 Co1 180.0 10_556 .
N1 Co1 N1 100.5(6) 3_665 .
N1 Co1 N1 100.5(6) 3_665 2_655
N1 Co1 N1 100.5(6) . 2_655
N1 Co1 O1 80.3(5) 3_665 3_665
N1 Co1 O1 98.0(5) . 3_665
N1 Co1 O1 161.1(5) 2_655 3_665
N1 Co1 O1 98.0(5) 3_665 2_655
N1 Co1 O1 161.1(5) . 2_655
N1 Co1 O1 80.3(5) 2_655 2_655
O1 Co1 O1 80.9(4) 3_665 2_655
N1 Co1 O1 161.1(5) 3_665 .
N1 Co1 O1 80.3(5) . .
N1 Co1 O1 98.0(5) 2_655 .
O1 Co1 O1 80.9(4) 3_665 .
O1 Co1 O1 80.9(4) 2_655 .
N1 Co1 Sm1 117.4(5) 3_665 .
N1 Co1 Sm1 117.4(5) . .
N1 Co1 Sm1 117.4(5) 2_655 .
O1 Co1 Sm1 48.5(3) 3_665 .
O1 Co1 Sm1 48.5(3) 2_655 .
O1 Co1 Sm1 48.5(3) . .
C2 O1 Co1 113.9(10) . .
C2 O1 Sm1 135.3(9) . .
Co1 O1 Sm1 88.1(4) . .
C5 C4 C2 116.6(19) . .
C5 C4 C11 130(2) . .
C2 C4 C11 114(2) . .
C8 N1 C3 123.3(17) . .
C8 N1 Co1 126.3(16) . .
C3 N1 Co1 110.2(10) . .
O1 C2 C3 116.7(17) . .
O1 C2 C4 125.9(17) . .
C3 C2 C4 117.3(18) . .
C4 C5 C6 131.2(19) . .
C2 C3 N1 118.8(15) . .
C2 C3 C7 122.2(18) . .
N1 C3 C7 118.6(15) . .
C10 C7 C6 130(2) . .
C10 C7 C3 113(2) . .
C6 C7 C3 116.6(17) . .
C5 C6 C7 116.0(16) . .
C12 C11 C4 110.5(17) . .
C12 C11 C4 110.5(17) . 10_556
C4 C11 C4 108(2) . 10_556
C10 C9 C8 113.7(19) . .
N1 C8 C9 113(2) . .
C7 C10 C9 138(3) . .

loop_
_geom_bond_atom_site_label_1
_geom_bond_atom_site_label_2
_geom_bond_distance
_geom_bond_site_symmetry_2
Sm1 O1 2.280(10) 3_665
Sm1 O1 2.280(10) 12_666
Sm1 O1 2.280(10) 11_656
Sm1 O1 2.280(10) 2_655
Sm1 O1 2.280(10) .
Sm1 O1 2.280(10) 10_556
Sm1 O2 2.65(2) 2_655
Sm1 O2 2.65(2) 3_665
Sm1 O2 2.65(2) .
Sm1 Co1 3.042(3) 10_556
Sm1 Co1 3.042(3) .
Co1 N1 2.055(14) 3_665
Co1 N1 2.055(14) .
Co1 N1 2.055(14) 2_655
Co1 O1 2.093(10) 3_665
Co1 O1 2.093(10) 2_655
Co1 O1 2.093(10) .
O1 C2 1.33(2) .
C4 C5 1.29(2) .
C4 C2 1.47(2) .
C4 C11 1.58(2) .
N1 C8 1.36(2) .
N1 C3 1.43(2) .
C2 C3 1.39(2) .
C5 C6 1.35(2) .
C3 C7 1.47(3) .
C7 C10 1.24(3) .
C7 C6 1.43(2) .
C11 C12 1.53(4) .
C11 C4 1.58(2) 10_556
C9 C10 1.27(3) .
C9 C8 1.59(3) .

loop_
_geom_torsion_atom_site_label_1
_geom_torsion_atom_site_label_2
_geom_torsion_atom_site_label_3
_geom_torsion_atom_site_label_4
_geom_torsion
_geom_torsion_site_symmetry_1
_geom_torsion_site_symmetry_4
O1 Sm1 Co1 N1 -44.5(6) 3_665 3_665
O1 Sm1 Co1 N1 -44.5(6) 12_666 3_665
O1 Sm1 Co1 N1 75.5(6) 11_656 3_665
O1 Sm1 Co1 N1 75.5(6) 2_655 3_665
O1 Sm1 Co1 N1 -164.5(6) . 3_665
O1 Sm1 Co1 N1 -164.5(6) 10_556 3_665
O2 Sm1 Co1 N1 18.9(8) 2_655 3_665
O2 Sm1 Co1 N1 -101.1(8) 3_665 3_665
O2 Sm1 Co1 N1 138.9(8) . 3_665
Co1 Sm1 Co1 N1 146(100) 10_556 3_665
O1 Sm1 Co1 N1 75.5(6) 3_665 .
O1 Sm1 Co1 N1 75.5(6) 12_666 .
O1 Sm1 Co1 N1 -164.5(6) 11_656 .
O1 Sm1 Co1 N1 -164.5(6) 2_655 .
O1 Sm1 Co1 N1 -44.5(6) . .
O1 Sm1 Co1 N1 -44.5(6) 10_556 .
O2 Sm1 Co1 N1 138.9(8) 2_655 .
O2 Sm1 Co1 N1 18.9(8) 3_665 .
O2 Sm1 Co1 N1 -101.1(8) . .
Co1 Sm1 Co1 N1 -94(100) 10_556 .
O1 Sm1 Co1 N1 -164.5(6) 3_665 2_655
O1 Sm1 Co1 N1 -164.5(6) 12_666 2_655
O1 Sm1 Co1 N1 -44.5(6) 11_656 2_655
O1 Sm1 Co1 N1 -44.5(6) 2_655 2_655
O1 Sm1 Co1 N1 75.5(6) . 2_655
O1 Sm1 Co1 N1 75.5(6) 10_556 2_655
O2 Sm1 Co1 N1 -101.1(8) 2_655 2_655
O2 Sm1 Co1 N1 138.9(8) 3_665 2_655
O2 Sm1 Co1 N1 18.9(8) . 2_655
Co1 Sm1 Co1 N1 26(100) 10_556 2_655
O1 Sm1 Co1 O1 0.000(3) 12_666 3_665
O1 Sm1 Co1 O1 120.000(3) 11_656 3_665
O1 Sm1 Co1 O1 120.000(3) 2_655 3_665
O1 Sm1 Co1 O1 -120.000(3) . 3_665
O1 Sm1 Co1 O1 -120.000(3) 10_556 3_665
O2 Sm1 Co1 O1 63.4(7) 2_655 3_665
O2 Sm1 Co1 O1 -56.6(7) 3_665 3_665
O2 Sm1 Co1 O1 -176.6(7) . 3_665
Co1 Sm1 Co1 O1 -170(100) 10_556 3_665
O1 Sm1 Co1 O1 -120.0 3_665 2_655
O1 Sm1 Co1 O1 -120.0 12_666 2_655
O1 Sm1 Co1 O1 0.0 11_656 2_655
O1 Sm1 Co1 O1 120.0 . 2_655
O1 Sm1 Co1 O1 120.0 10_556 2_655
O2 Sm1 Co1 O1 -56.6(7) 2_655 2_655
O2 Sm1 Co1 O1 -176.6(7) 3_665 2_655
O2 Sm1 Co1 O1 63.4(7) . 2_655
Co1 Sm1 Co1 O1 70(100) 10_556 2_655
O1 Sm1 Co1 O1 120.000(2) 3_665 .
O1 Sm1 Co1 O1 120.000(2) 12_666 .
O1 Sm1 Co1 O1 -120.000(2) 11_656 .
O1 Sm1 Co1 O1 -120.000(2) 2_655 .
O1 Sm1 Co1 O1 0.000(2) 10_556 .
O2 Sm1 Co1 O1 -176.6(7) 2_655 .
O2 Sm1 Co1 O1 63.4(7) 3_665 .
O2 Sm1 Co1 O1 -56.6(7) . .
Co1 Sm1 Co1 O1 -50(100) 10_556 .
N1 Co1 O1 C2 -92.9(16) 3_665 .
N1 Co1 O1 C2 1.1(9) . .
N1 Co1 O1 C2 100.4(10) 2_655 .
O1 Co1 O1 C2 -98.7(11) 3_665 .
O1 Co1 O1 C2 179.2(10) 2_655 .
Sm1 Co1 O1 C2 -139.8(10) . .
N1 Co1 O1 Sm1 46.9(16) 3_665 .
N1 Co1 O1 Sm1 140.9(5) . .
N1 Co1 O1 Sm1 -119.8(5) 2_655 .
O1 Co1 O1 Sm1 41.06(16) 3_665 .
O1 Co1 O1 Sm1 -41.06(16) 2_655 .
O1 Sm1 O1 C2 84.4(16) 3_665 .
O1 Sm1 O1 C2 10.2(15) 12_666 .
O1 Sm1 O1 C2 -124.3(16) 11_656 .
O1 Sm1 O1 C2 161.4(15) 2_655 .
O1 Sm1 O1 C2 -57.1(15) 10_556 .
O2 Sm1 O1 C2 127.6(15) 2_655 .
O2 Sm1 O1 C2 13.0(14) 3_665 .
O2 Sm1 O1 C2 -121.5(15) . .
Co1 Sm1 O1 C2 -57.1(15) 10_556 .
Co1 Sm1 O1 C2 122.9(15) . .
O1 Sm1 O1 Co1 -38.48(11) 3_665 .
O1 Sm1 O1 Co1 -112.75(8) 12_666 .
O1 Sm1 O1 Co1 112.75(8) 11_656 .
O1 Sm1 O1 Co1 38.48(11) 2_655 .
O1 Sm1 O1 Co1 180.0 10_556 .
O2 Sm1 O1 Co1 4.7(10) 2_655 .
O2 Sm1 O1 Co1 -110.0(6) 3_665 .
O2 Sm1 O1 Co1 115.6(6) . .
Co1 Sm1 O1 Co1 180.000(3) 10_556 .
N1 Co1 N1 C8 -16.0(15) 3_665 .
N1 Co1 N1 C8 86.8(12) 2_655 .
O1 Co1 N1 C8 -97.6(14) 3_665 .
O1 Co1 N1 C8 177.3(15) 2_655 .
O1 Co1 N1 C8 -176.8(15) . .
Sm1 Co1 N1 C8 -144.6(13) . .
N1 Co1 N1 C3 158.1(10) 3_665 .
N1 Co1 N1 C3 -99.1(13) 2_655 .
O1 Co1 N1 C3 76.5(10) 3_665 .
O1 Co1 N1 C3 -9(2) 2_655 .
O1 Co1 N1 C3 -2.7(9) . .
Sm1 Co1 N1 C3 29.5(11) . .
Co1 O1 C2 C3 0.9(16) . .
Sm1 O1 C2 C3 -112.4(15) . .
Co1 O1 C2 C4 -174.3(13) . .
Sm1 O1 C2 C4 72.3(19) . .
C5 C4 C2 O1 175.8(15) . .
C11 C4 C2 O1 0(2) . .
C5 C4 C2 C3 1(2) . .
C11 C4 C2 C3 -175.3(14) . .
C2 C4 C5 C6 1(3) . .
C11 C4 C5 C6 176(2) . .
O1 C2 C3 N1 -4(2) . .
C4 C2 C3 N1 172.1(14) . .
O1 C2 C3 C7 -176.0(13) . .
C4 C2 C3 C7 0(2) . .
C8 N1 C3 C2 178.6(15) . .
Co1 N1 C3 C2 4.3(17) . .
C8 N1 C3 C7 -9(2) . .
Co1 N1 C3 C7 176.9(11) . .
C2 C3 C7 C10 173.9(16) . .
N1 C3 C7 C10 1(2) . .
C2 C3 C7 C6 -1(2) . .
N1 C3 C7 C6 -173.4(14) . .
C4 C5 C6 C7 -2(3) . .
C10 C7 C6 C5 -172(2) . .
C3 C7 C6 C5 2(2) . .
C5 C4 C11 C12 -44(3) . .
C2 C4 C11 C12 132(2) . .
C5 C4 C11 C4 77(3) . 10_556
C2 C4 C11 C4 -108(2) . 10_556
C3 N1 C8 C9 8(2) . .
Co1 N1 C8 C9 -178.8(12) . .
C10 C9 C8 N1 -1(3) . .
C6 C7 C10 C9 -178(2) . .
C3 C7 C10 C9 8(4) . .
C8 C9 C10 C7 -8(4) . .
